data_7102786
loop_
_publ_author_name
'Hines, C. Corey'
'Cocalia, Violina A.'
'Rogers, Robin D.'

_publ_section_title
;
 Using ionic liquids to trap unique coordination environments:
 polymorphic solvates of ErCl~3~(OH~2~)~4~&#x00B7;2([C~2~mim]Cl)
;
_journal_coden_ASTM CHCOFS
_journal_issue 2
_journal_name_full
;
 Chemical Communications (Cambridge, United Kingdom)
;
_journal_page_first 226
_journal_page_last 228
_journal_paper_doi 10.1039/b711679a
_journal_year 2008
_chemical_formula_sum 'C12 H30 Cl5 Er N4 O4'
_chemical_formula_weight 638.91
_chemical_name_common 'Form I'
_space_group_IT_number 2
_symmetry_cell_setting triclinic
_symmetry_space_group_name_Hall '-P 1'
_symmetry_space_group_name_H-M 'P -1'
_atom_sites_solution_hydrogens geom
_atom_sites_solution_primary direct
_atom_sites_solution_secondary difmap
_audit_creation_method SHELXL-97
_cell_angle_alpha 78.3420(10)
_cell_angle_beta 83.5100(10)
_cell_angle_gamma 60.5170(10)
_cell_formula_units_Z 2
_cell_length_a 8.7022(6)
_cell_length_b 8.8756(6)
_cell_length_c 18.1830(12)
_cell_measurement_reflns_used 7111
_cell_measurement_temperature 173(2)
_cell_measurement_theta_max 28.18
_cell_measurement_theta_min 2.29
_cell_volume 1197.17(14)
_computing_cell_refinement 'Bruker SMART'
_computing_data_collection 'Bruker SMART'
_computing_data_reduction 'Bruker SAINT'
_computing_molecular_graphics 'Bruker SHELXTL'
_computing_publication_material 'Bruker SHELXTL'
_computing_structure_refinement 'SHELXL-97 (Sheldrick, 1997)'
_computing_structure_solution 'SHELXS-97 (Sheldrick, 1990)'
_diffrn_ambient_temperature 173(2)
_diffrn_measured_fraction_theta_full 0.986
_diffrn_measured_fraction_theta_max 0.891
_diffrn_measurement_device_type 'CCD area detector'
_diffrn_measurement_method 'phi and omega scans'
_diffrn_radiation_monochromator graphite
_diffrn_radiation_source 'fine-focus sealed tube'
_diffrn_radiation_type MoK\a
_diffrn_radiation_wavelength 0.71073
_diffrn_reflns_av_R_equivalents 0.0255
_diffrn_reflns_av_sigmaI/netI 0.0376
_diffrn_reflns_limit_h_max 11
_diffrn_reflns_limit_h_min -11
_diffrn_reflns_limit_k_max 11
_diffrn_reflns_limit_k_min -10
_diffrn_reflns_limit_l_max 23
_diffrn_reflns_limit_l_min -24
_diffrn_reflns_number 7812
_diffrn_reflns_theta_full 25.30
_diffrn_reflns_theta_max 28.18
_diffrn_reflns_theta_min 2.29
_exptl_absorpt_coefficient_mu 4.086
_exptl_absorpt_correction_type multi-scan
_exptl_absorpt_process_details '(SADABS, Sheldrick, 2002)'
_exptl_crystal_colour pink
_exptl_crystal_density_diffrn 1.772
_exptl_crystal_density_method 'not measured'
_exptl_crystal_description fragment
_exptl_crystal_F_000 630
_exptl_crystal_size_max 0.55
_exptl_crystal_size_mid 0.35
_exptl_crystal_size_min 0.25
_refine_diff_density_max 1.694
_refine_diff_density_min -2.564
_refine_diff_density_rms 0.152
_refine_ls_extinction_coef 0.0329(10)
_refine_ls_extinction_expression Fc^*^=kFc[1+0.001xFc^2^\l^3^/sin(2\q)]^-1/4^
_refine_ls_extinction_method SHELXL
_refine_ls_goodness_of_fit_ref 1.068
_refine_ls_hydrogen_treatment mixed
_refine_ls_matrix_type fullcycle
_refine_ls_number_parameters 289
_refine_ls_number_reflns 5240
_refine_ls_number_restraints 0
_refine_ls_restrained_S_all 1.068
_refine_ls_R_factor_all 0.0325
_refine_ls_R_factor_gt 0.0315
_refine_ls_shift/su_max 0.015
_refine_ls_shift/su_mean 0.000
_refine_ls_structure_factor_coef Fsqd
_refine_ls_weighting_details 'calc w=1/[\s^2^(Fo^2^)+(0.0462P)^2^+2.9165P] where P=(Fo^2^+2Fc^2^)/3'
_refine_ls_weighting_scheme calc
_refine_ls_wR_factor_gt 0.0828
_refine_ls_wR_factor_ref 0.0835
_reflns_number_gt 5079
_reflns_number_total 5240
_reflns_threshold_expression >2sigma(I)
_cod_data_source_file b711679a.txt
_cod_data_source_block c1
_cod_depositor_comments
;
The following automatic conversions were performed:
'_symmetry_cell_setting' value 'Triclinic' changed to 'triclinic'
according to '/home/saulius/struct/CIF-dictionaries/cif_core.dic'
dictionary named 'cif_core.dic' version 2.4.1 from 2010-06-29.

Automatic conversion script
Id: cif_fix_enum 1527 2010-12-29 10:47:43Z saulius 
;
_cod_original_sg_symbol_H-M P-1
_cod_database_code 7102786

loop_
_symmetry_equiv_pos_as_xyz
'x, y, z'
'-x, -y, -z'

loop_
_atom_site_label
_atom_site_type_symbol
_atom_site_fract_x
_atom_site_fract_y
_atom_site_fract_z
_atom_site_U_iso_or_equiv
_atom_site_adp_type
_atom_site_occupancy
_atom_site_symmetry_multiplicity
_atom_site_calc_flag
_atom_site_refinement_flags
_atom_site_disorder_assembly
_atom_site_disorder_group
Er1 Er 0.849576(19) -0.119169(19) 0.743737(8) 0.01481(9) Uani 1 1 d . . .
Cl1 Cl 0.8511(2) -0.1635(2) 0.88987(6) 0.0481(3) Uani 1 1 d . . .
Cl2 Cl 0.86471(16) -0.11079(18) 0.59993(6) 0.0381(3) Uani 1 1 d . . .
Cl3 Cl 0.67707(13) 0.22972(12) 0.72098(6) 0.0244(2) Uani 1 1 d . . .
Cl4 Cl 1.14865(13) -0.71797(13) 0.73534(7) 0.0283(2) Uani 1 1 d . . .
Cl5 Cl 1.44195(13) -0.32502(13) 0.78802(6) 0.0275(2) Uani 1 1 d . . .
O1 O 1.0637(5) -0.0335(5) 0.7430(2) 0.0276(7) Uani 1 1 d . . .
H1O1 H 1.044(7) 0.056(8) 0.737(3) 0.021(13) Uiso 1 1 d . . .
H2O1 H 1.160(10) -0.097(9) 0.755(4) 0.044(18) Uiso 1 1 d . . .
O2 O 1.1326(4) -0.3676(4) 0.7440(2) 0.0254(7) Uani 1 1 d . . .
H1O2 H 1.139(7) -0.453(8) 0.740(3) 0.023(13) Uiso 1 1 d . . .
H2O2 H 1.206(8) -0.367(7) 0.758(3) 0.023(14) Uiso 1 1 d . . .
O3 O 0.8163(5) -0.3707(5) 0.7553(3) 0.0373(9) Uani 1 1 d . . .
H1O3 H 0.888(8) -0.455(8) 0.751(3) 0.018(12) Uiso 1 1 d . . .
H2O3 H 0.741(10) -0.367(9) 0.765(4) 0.035(18) Uiso 1 1 d . . .
O4 O 0.5493(4) -0.0350(4) 0.7533(2) 0.0306(7) Uani 1 1 d . . .
H1O4 H 0.509(8) -0.106(8) 0.764(3) 0.032(15) Uiso 1 1 d . . .
H2O4 H 0.480(9) 0.068(10) 0.741(4) 0.046(19) Uiso 1 1 d . . .
N1 N 0.5090(5) 0.3032(5) 0.45804(19) 0.0214(7) Uani 1 1 d . . .
N2 N 0.2448(5) 0.5179(5) 0.46627(19) 0.0221(7) Uani 1 1 d . . .
N3 N 0.4952(10) 0.2644(9) 0.9512(3) 0.0677(17) Uani 1 1 d . B .
N4 N 0.7383(11) 0.2712(10) 0.9520(3) 0.077(2) Uani 1 1 d . C .
C1 C 0.3704(6) 0.4289(5) 0.4188(2) 0.0220(8) Uani 1 1 d . . .
H1A H 0.3620 0.4517 0.3657 0.026 Uiso 1 1 calc R . .
C2 C 0.3057(6) 0.4461(6) 0.5383(2) 0.0266(9) Uani 1 1 d . . .
H2A H 0.2436 0.4846 0.5831 0.032 Uiso 1 1 calc R . .
C3 C 0.4719(6) 0.3094(6) 0.5335(2) 0.0255(8) Uani 1 1 d . . .
H3A H 0.5472 0.2334 0.5741 0.031 Uiso 1 1 calc R . .
C4 C 0.6706(6) 0.1724(6) 0.4244(3) 0.0290(9) Uani 1 1 d . . .
H4A H 0.7728 0.1328 0.4565 0.035 Uiso 1 1 calc R . .
H4B H 0.6933 0.2273 0.3743 0.035 Uiso 1 1 calc R . .
C5 C 0.6515(6) 0.0172(6) 0.4167(3) 0.0319(10) Uani 1 1 d . . .
H5A H 0.7517 -0.0592 0.3876 0.048 Uiso 1 1 calc R . .
H5B H 0.5415 0.0580 0.3909 0.048 Uiso 1 1 calc R . .
H5C H 0.6489 -0.0485 0.4667 0.048 Uiso 1 1 calc R . .
C6 C 0.0743(7) 0.6704(7) 0.4439(3) 0.0336(10) Uani 1 1 d . . .
H6A H 0.050(9) 0.645(9) 0.410(4) 0.050 Uiso 1 1 d . . .
H6B H -0.007(9) 0.670(9) 0.488(4) 0.050 Uiso 1 1 d . . .
H6C H 0.085(9) 0.764(10) 0.433(4) 0.050 Uiso 1 1 d . . .
C7 C 0.6268(13) 0.2738(9) 0.9102(4) 0.072(2) Uani 1 1 d . . .
H7A H 0.6377 0.2814 0.8572 0.086 Uiso 1 1 calc R . .
C8 C 0.6757(14) 0.2635(14) 1.0250(4) 0.082(3) Uani 1 1 d . . .
H8A H 0.7292 0.2633 1.0678 0.098 Uiso 1 1 calc R . .
C9 C 0.5265(13) 0.2562(13) 1.0246(4) 0.075(2) Uani 1 1 d . . .
H9A H 0.4553 0.2471 1.0670 0.090 Uiso 1 1 calc R . .
C10 C 0.3499(16) 0.2569(16) 0.9222(6) 0.103(3) Uani 1 1 d . . .
H10A H 0.3745 0.2383 0.8693 0.124 Uiso 0.60 1 calc PR A 1
H10B H 0.3350 0.1585 0.9522 0.124 Uiso 0.60 1 calc PR A 1
H10C H 0.2705 0.2490 0.9637 0.154 Uiso 0.40 1 calc PR A 2
H10D H 0.3971 0.1534 0.8978 0.154 Uiso 0.40 1 calc PR A 2
H10E H 0.2845 0.3632 0.8856 0.154 Uiso 0.40 1 calc PR A 2
C11 C 0.208(2) 0.405(2) 0.9267(7) 0.069(3) Uani 0.60 1 d P B 1
H11A H 0.1103 0.4070 0.9038 0.103 Uiso 0.60 1 calc PR B 1
H11B H 0.2280 0.5015 0.9001 0.103 Uiso 0.60 1 calc PR B 1
H11C H 0.1799 0.4169 0.9796 0.103 Uiso 0.60 1 calc PR B 1
C11A C 1.009(4) 0.124(4) 0.9274(11) 0.091(9) Uani 0.40 1 d P C 2
H11D H 1.1217 0.1128 0.9060 0.137 Uiso 0.40 1 calc PR C 2
H11E H 0.9656 0.0708 0.8986 0.137 Uiso 0.40 1 calc PR C 2
H11F H 1.0250 0.0645 0.9798 0.137 Uiso 0.40 1 calc PR C 2
C12 C 0.8924(17) 0.293(2) 0.9246(8) 0.138(6) Uani 1 1 d . . .
H12A H 0.9572 0.2836 0.9674 0.208 Uiso 0.60 1 calc PR C 1
H12B H 0.8535 0.4078 0.8929 0.208 Uiso 0.60 1 calc PR C 1
H12C H 0.9696 0.2003 0.8953 0.208 Uiso 0.60 1 calc PR C 1
H12D H 0.8768 0.3595 0.8729 0.166 Uiso 0.40 1 calc PR C 2
H12E H 0.9229 0.3482 0.9584 0.166 Uiso 0.40 1 calc PR C 2

loop_
_atom_site_aniso_label
_atom_site_aniso_U_11
_atom_site_aniso_U_22
_atom_site_aniso_U_33
_atom_site_aniso_U_23
_atom_site_aniso_U_13
_atom_site_aniso_U_12
Er1 0.01455(12) 0.01347(12) 0.01288(11) 0.00073(6) -0.00451(6) -0.00431(8)
Cl1 0.0641(9) 0.0560(8) 0.0138(5) 0.0026(5) -0.0036(5) -0.0235(7)
Cl2 0.0344(6) 0.0462(7) 0.0159(5) -0.0078(4) -0.0081(4) -0.0035(5)
Cl3 0.0267(5) 0.0139(4) 0.0243(5) 0.0014(3) -0.0040(4) -0.0046(4)
Cl4 0.0201(5) 0.0166(4) 0.0461(6) -0.0104(4) -0.0046(4) -0.0046(4)
Cl5 0.0178(5) 0.0220(5) 0.0407(6) 0.0013(4) -0.0089(4) -0.0089(4)
O1 0.0218(17) 0.0143(15) 0.045(2) 0.0006(13) -0.0078(14) -0.0080(13)
O2 0.0164(14) 0.0142(15) 0.0450(19) -0.0020(12) -0.0120(13) -0.0059(12)
O3 0.0156(16) 0.0164(17) 0.076(3) -0.0106(16) 0.0057(17) -0.0047(14)
O4 0.0181(15) 0.0150(15) 0.053(2) -0.0031(14) -0.0053(14) -0.0040(13)
N1 0.0225(17) 0.0213(16) 0.0180(16) 0.0012(13) -0.0041(13) -0.0096(14)
N2 0.0230(17) 0.0184(16) 0.0193(16) -0.0018(13) -0.0047(13) -0.0054(14)
N3 0.104(5) 0.075(4) 0.034(3) -0.004(3) -0.004(3) -0.052(4)
N4 0.100(5) 0.093(5) 0.037(3) -0.011(3) 0.019(3) -0.049(4)
C1 0.025(2) 0.0210(19) 0.0140(17) -0.0006(14) -0.0057(14) -0.0067(16)
C2 0.035(2) 0.028(2) 0.0160(18) -0.0021(16) -0.0036(16) -0.0152(19)
C3 0.035(2) 0.026(2) 0.0153(18) 0.0049(15) -0.0088(16) -0.0154(18)
C4 0.021(2) 0.028(2) 0.028(2) 0.0013(17) -0.0010(16) -0.0065(17)
C5 0.027(2) 0.031(2) 0.026(2) -0.0063(18) -0.0050(17) -0.0035(19)
C6 0.028(2) 0.026(2) 0.033(3) -0.0033(19) -0.0064(19) -0.0027(19)
C7 0.124(7) 0.043(4) 0.027(3) -0.005(3) 0.017(4) -0.028(4)
C8 0.108(7) 0.128(8) 0.033(3) -0.014(4) 0.010(4) -0.076(7)
C9 0.099(6) 0.117(7) 0.028(3) -0.015(4) 0.015(3) -0.067(6)
C10 0.140(10) 0.121(9) 0.076(6) -0.010(6) -0.026(6) -0.082(8)
C11 0.078(9) 0.086(10) 0.052(7) 0.006(6) -0.009(6) -0.051(8)
C11A 0.14(2) 0.14(2) 0.050(11) 0.018(12) -0.034(12) -0.11(2)
C12 0.086(8) 0.173(15) 0.114(10) 0.022(10) 0.027(7) -0.054(9)

loop_
_atom_type_symbol
_atom_type_description
_atom_type_scat_dispersion_real
_atom_type_scat_dispersion_imag
_atom_type_scat_source
C C 0.0033 0.0016 'International Tables Vol C Tables 4.2.6.8 and 6.1.1.4'
H H 0.0000 0.0000 'International Tables Vol C Tables 4.2.6.8 and 6.1.1.4'
N N 0.0061 0.0033 'International Tables Vol C Tables 4.2.6.8 and 6.1.1.4'
O O 0.0106 0.0060 'International Tables Vol C Tables 4.2.6.8 and 6.1.1.4'
Cl Cl 0.1484 0.1585 'International Tables Vol C Tables 4.2.6.8 and 6.1.1.4'
Er Er -0.2586 4.9576 'International Tables Vol C Tables 4.2.6.8 and 6.1.1.4'

loop_
_geom_angle_atom_site_label_1
_geom_angle_atom_site_label_2
_geom_angle_atom_site_label_3
_geom_angle
_geom_angle_site_symmetry_1
_geom_angle_site_symmetry_3
_geom_angle_publ_flag
O1 Er1 O4 146.38(12) . . ?
O1 Er1 O3 141.77(14) . . ?
O4 Er1 O3 71.15(13) . . ?
O1 Er1 O2 70.75(12) . . ?
O4 Er1 O2 142.46(12) . . ?
O3 Er1 O2 71.33(13) . . ?
O1 Er1 Cl2 94.75(9) . . ?
O4 Er1 Cl2 93.88(10) . . ?
O3 Er1 Cl2 86.61(12) . . ?
O2 Er1 Cl2 85.01(9) . . ?
O1 Er1 Cl1 87.12(10) . . ?
O4 Er1 Cl1 87.65(10) . . ?
O3 Er1 Cl1 88.38(12) . . ?
O2 Er1 Cl1 90.22(9) . . ?
Cl2 Er1 Cl1 173.97(4) . . ?
O1 Er1 Cl3 74.22(9) . . ?
O4 Er1 Cl3 73.43(9) . . ?
O3 Er1 Cl3 144.00(10) . . ?
O2 Er1 Cl3 143.91(8) . . ?
Cl2 Er1 Cl3 89.54(4) . . ?
Cl1 Er1 Cl3 96.48(4) . . ?
C1 N1 C3 109.1(4) . . ?
C1 N1 C4 124.0(3) . . ?
C3 N1 C4 126.8(4) . . ?
C1 N2 C2 108.6(4) . . ?
C1 N2 C6 124.8(4) . . ?
C2 N2 C6 126.6(4) . . ?
C7 N3 C9 107.1(7) . . ?
C7 N3 C10 125.2(7) . . ?
C9 N3 C10 127.7(8) . . ?
C7 N4 C8 107.7(7) . . ?
C7 N4 C12 125.1(8) . . ?
C8 N4 C12 126.8(10) . . ?
N1 C1 N2 108.7(3) . . ?
C3 C2 N2 107.2(4) . . ?
C2 C3 N1 106.4(4) . . ?
N1 C4 C5 110.7(4) . . ?
N4 C7 N3 110.7(6) . . ?
C9 C8 N4 107.4(7) . . ?
C8 C9 N3 107.0(6) . . ?
C11 C10 N3 107.6(10) . . ?
C11A C12 N4 97.8(15) . . ?

loop_
_geom_bond_atom_site_label_1
_geom_bond_atom_site_label_2
_geom_bond_distance
_geom_bond_site_symmetry_2
_geom_bond_publ_flag
Er1 O1 2.332(3) . ?
Er1 O4 2.333(3) . ?
Er1 O3 2.354(3) . ?
Er1 O2 2.362(3) . ?
Er1 Cl2 2.5910(11) . ?
Er1 Cl1 2.6069(12) . ?
Er1 Cl3 2.6572(9) . ?
N1 C1 1.325(5) . ?
N1 C3 1.379(5) . ?
N1 C4 1.478(5) . ?
N2 C1 1.333(5) . ?
N2 C2 1.374(5) . ?
N2 C6 1.462(6) . ?
N3 C7 1.323(11) . ?
N3 C9 1.373(9) . ?
N3 C10 1.459(12) . ?
N4 C7 1.287(12) . ?
N4 C8 1.378(9) . ?
N4 C12 1.464(14) . ?
C2 C3 1.363(7) . ?
C4 C5 1.501(7) . ?
C8 C9 1.332(12) . ?
C10 C11 1.293(18) . ?
C11A C12 1.32(3) . ?

loop_
_geom_hbond_atom_site_label_D
_geom_hbond_atom_site_label_H
_geom_hbond_atom_site_label_A
_geom_hbond_distance_DH
_geom_hbond_distance_HA
_geom_hbond_distance_DA
_geom_hbond_angle_DHA
_geom_hbond_site_symmetry_A
O1 H2O1 Cl5 0.77(8) 2.33(8) 3.093(4) 170(7) .
O2 H1O2 Cl4 0.76(6) 2.33(6) 3.079(3) 175(5) .
O3 H1O3 Cl4 0.71(6) 2.36(6) 3.072(4) 172(5) .
O3 H2O3 Cl5 0.65(7) 2.44(7) 3.081(4) 173(8) 1_455
O2 H2O2 Cl5 0.71(6) 2.40(6) 3.105(3) 171(6) .
O4 H1O4 Cl5 0.84(6) 2.24(6) 3.078(4) 171(5) 1_455
O4 H2O4 Cl4 0.81(7) 2.56(7) 3.227(3) 141(6) 1_465
C7 H7A Cl3 0.95 2.56 3.496(7) 166.8 .
O1 H1O1 Cl4 0.71(6) 2.58(6) 3.204(3) 149(5) 1_565
C11A H11E Cl1 0.98 2.75 3.64(2) 151.2 .

loop_
_geom_torsion_atom_site_label_1
_geom_torsion_atom_site_label_2
_geom_torsion_atom_site_label_3
_geom_torsion_atom_site_label_4
_geom_torsion
_geom_torsion_site_symmetry_1
_geom_torsion_site_symmetry_2
_geom_torsion_site_symmetry_3
_geom_torsion_site_symmetry_4
_geom_torsion_publ_flag
C1 N1 C4 C5 -87.0(5) . . . . ?
C7 N3 C10 C11 -110.1(11) . . . . ?
C7 N4 C12 C11A -92.6(14) . . . . ?
